data_2108897
loop_
_publ_author_name
'Kleemiss, Florian'
'Puylaert, Pim'
'Duvinage, Daniel'
'Fugel, Malte'
'Sugimoto, Kunihisa'
'Beckmann, Jens'
'Grabowsky, Simon'

_publ_section_title
;
 Ibuprofen and sila-ibuprofen: polarization effects in the crystal and
 enzyme environments
;
_journal_issue 6
_journal_name_full 'Acta Crystallographica Section B'
_journal_page_first 892
_journal_page_last 905
_journal_paper_doi 10.1107/S2052520621009379
_journal_volume 77
_journal_year 2021
_chemical_absolute_configuration unk
_chemical_formula_moiety 'C13 H17 O2, C8 H12 N'
_chemical_formula_sum 'C21 H29 N O2'
_chemical_formula_weight 327.470
_space_group_crystal_system orthorhombic
_space_group_IT_number 19
_space_group_name_Hall 'P 2ac 2ab'
_space_group_name_H-M_alt 'P 21 21 21'
_symmetry_Int_Tables_number 19
_atom_sites_solution_primary dual
_audit_creation_date 2020-06-03
_audit_creation_method
;
Olex2 1.3-dev
(compiled 2020.04.27 svn.r7e0b91c7 for OlexSys, GUI svn.r6014)
;
_cell_angle_alpha 90
_cell_angle_beta 90
_cell_angle_gamma 90
_cell_formula_units_Z 4
_cell_length_a 5.9130(12)
_cell_length_b 15.305(3)
_cell_length_c 22.257(4)
_cell_measurement_reflns_used 106986
_cell_measurement_temperature 25
_cell_measurement_theta_max 23.36
_cell_measurement_theta_min 0.46
_cell_volume 2014.2(7)
_computing_cell_refinement 'CrystalClear (Rigaku/MSC Inc., 2006)'
_computing_data_collection 'CrystalClear (Rigaku/MSC Inc., 2006)'
_computing_data_reduction 'CrystalClear (Rigaku/MSC Inc., 2006), SORTAV (Blessing, 1995)'
_computing_molecular_graphics 'Olex2 1.3-dev (Dolomanov et al., 2009)'
_computing_publication_material 'Olex2 1.3-dev (Dolomanov et al., 2009)'
_computing_structure_refinement 'olex2.refine 1.3-dev (Bourhis et al., 2015)'
_computing_structure_solution 'SHELXT  (Sheldrick, 2015)'
_diffrn_ambient_temperature 25
_diffrn_measured_fraction_theta_full 0.9995
_diffrn_measured_fraction_theta_max 0.9997
_diffrn_measurement_device_type 'SPring8 beamline BL02B1 fitted with a curved image plate'
_diffrn_measurement_method '\w scans'
_diffrn_orient_matrix_type fs_process
_diffrn_orient_matrix_UB_11 0.074995
_diffrn_orient_matrix_UB_12 0.046775
_diffrn_orient_matrix_UB_13 0.024369
_diffrn_orient_matrix_UB_21 -0.151885
_diffrn_orient_matrix_UB_22 0.023368
_diffrn_orient_matrix_UB_23 0.011784
_diffrn_orient_matrix_UB_31 -0.00105
_diffrn_orient_matrix_UB_32 -0.039368
_diffrn_orient_matrix_UB_33 0.035949
_diffrn_radiation_probe x-ray
_diffrn_radiation_type synchrotron
_diffrn_radiation_wavelength 0.3567
_diffrn_reflns_av_R_equivalents 0.0789
_diffrn_reflns_av_unetI/netI 0.0523
_diffrn_reflns_Laue_measured_fraction_full 0.9995
_diffrn_reflns_Laue_measured_fraction_max 0.9997
_diffrn_reflns_limit_h_max 13
_diffrn_reflns_limit_h_min -12
_diffrn_reflns_limit_k_max 33
_diffrn_reflns_limit_k_min -33
_diffrn_reflns_limit_l_max 49
_diffrn_reflns_limit_l_min -49
_diffrn_reflns_number 87404
_diffrn_reflns_point_group_measured_fraction_full 0.9959
_diffrn_reflns_point_group_measured_fraction_max 0.9937
_diffrn_reflns_theta_full 12.3580
_diffrn_reflns_theta_max 14.76
_diffrn_reflns_theta_min 0.92
_diffrn_source synchrotron
_exptl_absorpt_coefficient_mu 0.027
_exptl_crystal_colour colorless
_exptl_crystal_density_diffrn 1.080
_exptl_crystal_description platelet
_exptl_crystal_F_000 711.744
_exptl_crystal_size_max 0.21
_exptl_crystal_size_mid 0.097
_exptl_crystal_size_min 0.032
_refine_diff_density_max 0.4971
_refine_diff_density_min -0.3144
_refine_diff_density_rms 0.0787
_refine_ls_abs_structure_details 'Flack, H. D. (1983). Acta Cryst. A39, 876-881.'
_refine_ls_abs_structure_Flack -4(7)
_refine_ls_d_res_high 0.7000
_refine_ls_d_res_low 11.1285
_refine_ls_goodness_of_fit_ref 1.0354
_refine_ls_hydrogen_treatment refall
_refine_ls_matrix_type full
_refine_ls_number_constraints 6
_refine_ls_number_parameters 366
_refine_ls_number_reflns 6129
_refine_ls_number_restraints 18
_refine_ls_restrained_S_all 1.0337
_refine_ls_R_factor_all 0.0736
_refine_ls_R_factor_gt 0.0722
_refine_ls_shift/su_max 0.0001
_refine_ls_shift/su_mean 0.0000
_refine_ls_structure_factor_coef Fsqd
_refine_ls_weighting_details 'w=1/[\s^2^(Fo^2^)+(0.0848P)^2^+2.4386P] where P=(Fo^2^+2Fc^2^)/3'
_refine_ls_weighting_scheme calc
_refine_ls_wR_factor_gt 0.1849
_refine_ls_wR_factor_ref 0.1864
_reflns_Friedel_coverage 0.986
_reflns_limit_h_max 8
_reflns_limit_h_min -8
_reflns_limit_k_max 21
_reflns_limit_k_min -21
_reflns_limit_l_max 31
_reflns_limit_l_min -31
_reflns_number_gt 5977
_reflns_number_total 6129
_reflns_threshold_expression I>=2u(I)
_cod_data_source_file px5037sup1.cif
_cod_data_source_block ibuamin
_cod_original_sg_symbol_Hall ' P 2ac 2ab'
_cod_database_code 2108897
_olex2_refinement_description
;
1. Shared sites
{C3, C00B}
{C0, C004}
2. Restrained distances
 C2-H2b
 1.12 with sigma of 0.02
 H2a-C2
 1.12 with sigma of 0.02
 H1-C1
 1.12 with sigma of 0.02
 C2-H2c
 1.12 with sigma of 0.02
3. Restrained angles
 H2a-C2-H2c
 fixed at 108 with sigma of 0.02
 H2a-C2-H2b
 fixed at 108 with sigma of 0.02
 H2b-C2-H2c
 fixed at 108 with sigma of 0.02
 H2a-C2-C1
 fixed at 112 with sigma of 0.02
 C1-C2-H2b
 fixed at 112 with sigma of 0.02
 C1-C2-H2c
 fixed at 112 with sigma of 0.02
 C3-C1-H1
 fixed at 107 with sigma of 0.02
 C0-C1-H1
 fixed at 104 with sigma of 0.02
4. Uiso/Uaniso restraints and constraints
Uanis(C1) \\sim Ueq: with sigma of 0.005 and sigma for terminal atoms of 0.02
Uanis(C0) = Uanis(C004)
Uanis(C3) = Uanis(C00B)
5. Others
 Sof(C004)=Sof(C2)=Sof(H2a)=Sof(H2b)=Sof(H2c)=Sof(C00B)=Sof(C1)=Sof(H1)=1-
 FVAR(1)
 Sof(H00L)=Sof(C00N)=Sof(H00f)=Sof(H00h)=Sof(H00k)=Sof(C0)=Sof(C3)=Sof(C00L)=
 FVAR(1)
 Uiso(H2a)=Uiso(H2b)=Uiso(H2c)=FVAR(2)
;
_olex2_submission_special_instructions 'No special instructions were received'

loop_
_space_group_symop_id
_space_group_symop_operation_xyz
1 x,y,z
2 x+1/2,-y+1/2,-z
3 -x,y+1/2,-z+1/2
4 -x+1/2,-y,z+1/2

loop_
_atom_site_label
_atom_site_type_symbol
_atom_site_fract_x
_atom_site_fract_y
_atom_site_fract_z
_atom_site_U_iso_or_equiv
_atom_site_adp_type
_atom_site_occupancy
_atom_site_refinement_flags_posn
_atom_site_refinement_flags_adp
_atom_site_disorder_group
O001 O -0.5006(3) -0.76481(11) -0.42708(7) 0.0213(3) Uani 1.000000 . . .
O002 O -0.2088(3) -0.70968(10) -0.37534(7) 0.0205(3) Uani 1.000000 . . .
N003 N 0.0543(3) -0.79812(11) -0.45558(8) 0.0161(3) Uani 1.000000 . . .
H00p H -0.059(6) -0.765(2) -0.4299(16) 0.016(8) Uiso 1.000000 . . .
H00q H 0.214(9) -0.786(3) -0.440(2) 0.055(13) Uiso 1.000000 . . .
H00r H 0.045(6) -0.774(2) -0.4947(15) 0.024(7) Uiso 1.000000 . . .
C004 C -0.4176(4) -0.72137(13) -0.38275(9) 0.0182(4) Uani 0.188(7) . . 1
C005 C -0.6529(4) -0.40866(14) -0.40156(9) 0.0191(4) Uani 1.000000 . . .
C006 C -0.8237(4) -0.47106(14) -0.41133(9) 0.0185(4) Uani 1.000000 . . .
H006 H -0.987(7) -0.450(3) -0.4362(18) 0.043(11) Uiso 1.000000 . . .
C007 C -0.0226(3) -0.92669(13) -0.39175(8) 0.0155(3) Uani 1.000000 . . .
C008 C 0.1532(3) -0.91409(14) -0.34979(9) 0.0171(4) Uani 1.000000 . . .
H008 H 0.314(7) -0.886(3) -0.3622(17) 0.047(10) Uiso 1.000000 . . .
C009 C -0.8030(4) -0.55677(13) -0.38954(9) 0.0189(4) Uani 1.000000 . . .
H009 H -0.934(6) -0.609(2) -0.4012(15) 0.030(9) Uiso 1.000000 . . .
C00A C 0.0021(3) -0.89489(13) -0.45612(8) 0.0154(3) Uani 1.000000 . . .
H00s H -0.165(7) -0.897(3) -0.4779(16) 0.038(9) Uiso 1.000000 . . .
C00B C -0.6111(4) -0.58372(14) -0.35761(9) 0.0206(4) Uani 0.188(7) . . 2
C00C C -0.2224(4) -0.96845(15) -0.37292(10) 0.0214(4) Uani 1.000000 . . .
H00t H -0.369(6) -0.978(2) -0.4050(14) 0.026(8) Uiso 1.000000 . . .
C00D C 0.1881(4) -0.94243(14) -0.49167(9) 0.0201(4) Uani 1.000000 . . .
H00u H 0.349(7) -0.938(3) -0.4713(16) 0.038(9) Uiso 1.000000 . . .
H00v H 0.156(7) -1.010(3) -0.4947(17) 0.043(10) Uiso 1.000000 . . .
H00w H 0.173(6) -0.918(2) -0.5369(14) 0.028(8) Uiso 1.000000 . . .
C00E C 0.1257(4) -0.94153(17) -0.28991(9) 0.0227(4) Uani 1.000000 . . .
H00x H 0.249(6) -0.931(2) -0.2570(15) 0.033(8) Uiso 1.000000 . . .
C00F C -0.2487(4) -0.99693(17) -0.31345(12) 0.0272(5) Uani 1.000000 . . .
H00y H -0.393(8) -1.025(3) -0.2977(19) 0.053(11) Uiso 1.000000 . . .
C00G C -0.4398(4) -0.52168(16) -0.34691(9) 0.0229(4) Uani 1.000000 . . .
H00G H -0.269(8) -0.540(3) -0.3234(19) 0.050(12) Uiso 1.000000 . . .
C00H C -0.6722(6) -0.31619(15) -0.42562(12) 0.0311(5) Uani 1.000000 . . .
H00a H -0.526(8) -0.303(3) -0.4514(18) 0.049(11) Uiso 1.000000 . . .
H00b H -0.791(8) -0.309(3) -0.457(2) 0.059(12) Uiso 1.000000 . . .
C00I C -0.4616(4) -0.43530(16) -0.36814(10) 0.0233(4) Uani 1.000000 . . .
H00I H -0.321(8) -0.396(3) -0.3603(19) 0.056(11) Uiso 1.000000 . . .
C00J C -0.7128(5) -0.24463(16) -0.37828(13) 0.0306(5) Uani 1.000000 . . .
H00J H -0.603(7) -0.250(3) -0.3397(17) 0.042(10) Uiso 1.000000 . . .
C00K C -0.0748(4) -0.98274(18) -0.27151(10) 0.0268(5) Uani 1.000000 . . .
H00z H -0.060(7) -0.995(3) -0.2238(17) 0.041(10) Uiso 1.000000 . . .
C00L C -0.5935(5) -0.68163(16) -0.34008(10) 0.0129(5) Uani 0.812(7) . . 1
H00L H -0.746(6) -0.724(2) -0.3472(16) 0.019(8) Uiso 0.812(7) . . 1
C00M C -0.9356(5) -0.25890(19) -0.34453(15) 0.0364(6) Uani 1.000000 . . .
H00c H -0.950(8) -0.321(3) -0.321(2) 0.061(13) Uiso 1.000000 . . .
H00d H -0.947(8) -0.209(3) -0.310(2) 0.064(13) Uiso 1.000000 . . .
H00e H -1.096(7) -0.256(3) -0.3726(17) 0.039(10) Uiso 1.000000 . . .
C00N C -0.5209(5) -0.69593(18) -0.27443(11) 0.0192(6) Uani 0.812(7) . . 1
H00f H -0.359(7) -0.660(3) -0.2669(17) 0.020(9) Uiso 0.812(7) . . 1
H00h H -0.657(7) -0.672(2) -0.2468(17) 0.021(9) Uiso 0.812(7) . . 1
H00k H -0.515(9) -0.767(3) -0.266(2) 0.039(12) Uiso 0.812(7) . . 1
C00O C -0.7049(7) -0.15377(18) -0.40702(17) 0.0437(7) Uani 1.000000 . . .
H00m H -0.860(9) -0.144(3) -0.438(2) 0.055(13) Uiso 1.000000 . . .
H00n H -0.724(10) -0.104(4) -0.370(2) 0.078(16) Uiso 1.000000 . . .
H00o H -0.530(10) -0.149(4) -0.428(3) 0.075(17) Uiso 1.000000 . . .
C1 C -0.504(2) -0.6570(7) -0.3278(5) 0.015(2) Uani 0.188(7) D U 2
H1 H -0.343(4) -0.6320(17) -0.3073(14) 0.02(3) Uiso 0.188(7) D . 2
C2 C -0.7106(19) -0.7075(7) -0.2977(4) 0.015(2) Uani 0.188(7) D . 2
H2a H -0.657(7) -0.773(4) -0.280(5) 0.04(3) Uiso 0.188(7) D . 2
H2b H -0.782(14) -0.670(4) -0.259(4) 0.04(3) Uiso 0.188(7) D . 2
H2c H -0.851(9) -0.718(7) -0.3306(19) 0.04(3) Uiso 0.188(7) D . 2
C0 C -0.4176(4) -0.72137(13) -0.38275(9) 0.0182(4) Uani 0.812(7) . . 2
C3 C -0.6111(4) -0.58372(14) -0.35761(9) 0.0206(4) Uani 0.812(7) . . 1

loop_
_atom_site_aniso_label
_atom_site_aniso_U_11
_atom_site_aniso_U_22
_atom_site_aniso_U_33
_atom_site_aniso_U_12
_atom_site_aniso_U_13
_atom_site_aniso_U_23
O001 0.0167(7) 0.0247(7) 0.0224(7) -0.0024(6) -0.0015(6) 0.0086(6)
O002 0.0219(7) 0.0198(7) 0.0199(7) 0.0014(6) -0.0033(6) -0.0022(5)
N003 0.0173(7) 0.0154(7) 0.0157(7) 0.0010(6) 0.0003(6) 0.0042(6)
C004 0.0200(9) 0.0189(9) 0.0157(8) 0.0053(7) 0.0042(7) 0.0053(7)
C005 0.0226(9) 0.0161(8) 0.0185(8) -0.0017(7) -0.0000(7) -0.0011(7)
C006 0.0191(9) 0.0160(8) 0.0203(8) 0.0008(7) -0.0038(7) -0.0012(7)
C007 0.0153(8) 0.0164(8) 0.0147(8) -0.0010(7) -0.0012(6) 0.0034(6)
C008 0.0168(8) 0.0218(9) 0.0127(8) -0.0036(7) 0.0004(7) 0.0006(7)
C009 0.0210(9) 0.0137(8) 0.0220(9) 0.0005(7) 0.0028(7) 0.0030(7)
C00A 0.0169(8) 0.0165(8) 0.0128(7) 0.0002(7) -0.0023(6) 0.0002(6)
C00B 0.0281(10) 0.0208(9) 0.0128(8) 0.0113(8) 0.0042(7) 0.0024(7)
C00C 0.0161(8) 0.0248(10) 0.0234(10) -0.0044(7) -0.0010(7) 0.0109(8)
C00D 0.0267(10) 0.0194(9) 0.0142(8) 0.0040(8) 0.0002(7) -0.0008(7)
C00E 0.0210(10) 0.0326(11) 0.0144(8) -0.0054(8) -0.0012(7) 0.0049(8)
C00F 0.0174(9) 0.0335(12) 0.0305(11) -0.0040(8) 0.0034(8) 0.0173(9)
C00G 0.0214(9) 0.0299(11) 0.0175(8) 0.0080(8) -0.0034(7) -0.0024(8)
C00H 0.0461(15) 0.0157(9) 0.0316(12) -0.0024(10) 0.0019(11) 0.0029(8)
C00I 0.0184(9) 0.0275(11) 0.0240(9) -0.0015(8) -0.0014(8) -0.0090(8)
C00J 0.0354(13) 0.0183(10) 0.0381(13) -0.0044(9) 0.0069(11) -0.0057(9)
C00K 0.0219(10) 0.0391(13) 0.0194(9) -0.0023(9) 0.0041(8) 0.0123(9)
C00L 0.0154(11) 0.0117(10) 0.0116(9) 0.0002(9) 0.0010(9) 0.0002(8)
C00M 0.0333(13) 0.0255(11) 0.0505(16) -0.0006(10) 0.0104(12) -0.0096(11)
C00N 0.0243(12) 0.0216(12) 0.0117(10) 0.0020(10) -0.0001(9) 0.0011(8)
C00O 0.060(2) 0.0158(10) 0.0550(18) -0.0017(12) 0.0074(16) 0.0001(11)
C1 0.011(4) 0.014(4) 0.019(4) -0.002(2) -0.007(2) -0.003(2)
C2 0.024(5) 0.013(4) 0.009(4) -0.008(4) 0.002(3) -0.004(3)
C0 0.0200(9) 0.0189(9) 0.0157(8) 0.0053(7) 0.0042(7) 0.0053(7)
C3 0.0281(10) 0.0208(9) 0.0128(8) 0.0113(8) 0.0042(7) 0.0024(7)

loop_
_atom_type_symbol
_atom_type_scat_dispersion_real
_atom_type_scat_dispersion_imag
_atom_type_scat_Cromer_Mann_a1
_atom_type_scat_Cromer_Mann_a2
_atom_type_scat_Cromer_Mann_a3
_atom_type_scat_Cromer_Mann_a4
_atom_type_scat_Cromer_Mann_b1
_atom_type_scat_Cromer_Mann_b2
_atom_type_scat_Cromer_Mann_b3
_atom_type_scat_Cromer_Mann_b4
_atom_type_scat_Cromer_Mann_c
_atom_type_scat_source
_atom_type_scat_dispersion_source
H 0.00000 0.00000 0.49300 0.32291 0.14019 0.04081 10.51090 26.12570 3.14236 57.79970 0.0030380000826 'International Tables Volume C Table 6.1.1.4 (pp. 500-502)' custom
C -0.00150 0.00030 2.31000 1.02000 1.58860 0.86500 20.84390 10.20750 0.56870 51.65120 0.215599998832 'International Tables Volume C Table 6.1.1.4 (pp. 500-502)' custom
O -0.00270 0.00130 3.04850 2.28680 1.54630 0.86700 13.27710 5.70110 0.32390 32.90890 0.250800013542 'International Tables Volume C Table 6.1.1.4 (pp. 500-502)' custom
N -0.00240 0.00070 12.21260 3.13220 2.01250 1.16630 0.00570 9.89330 28.99750 0.58260 -11.5290002823 'International Tables Volume C Table 6.1.1.4 (pp. 500-502)' custom

loop_
_geom_angle_atom_site_label_1
_geom_angle_atom_site_label_2
_geom_angle_atom_site_label_3
_geom_angle
_geom_angle_site_symmetry_1
_geom_angle_site_symmetry_3
_geom_angle_publ_flag
C0 O001 C004 0.0 . . ?
C0 O002 C004 0.0 . . ?
H00q N003 H00p 109(3) . . ?
H00r N003 H00p 106(3) . . ?
H00r N003 H00q 107(3) . . ?
C00A N003 H00p 111(2) . . ?
C00A N003 H00q 112(3) . . ?
C00A N003 H00r 111(2) . . ?
O002 C004 O001 123.2(2) . . ?
C00L C004 O001 114.9(2) . . ?
C00L C004 O002 121.8(2) . . ?
C00H C005 C006 121.7(2) . . ?
C00I C005 C006 117.4(2) . . ?
C00I C005 C00H 121.0(2) . . ?
H006 C006 C005 119(2) . . ?
C009 C006 C005 121.2(2) . . ?
C009 C006 H006 120(2) . . ?
C00A C007 C008 120.64(17) . . ?
C00C C007 C008 118.93(18) . . ?
C00C C007 C00A 120.43(18) . . ?
H008 C008 C007 122(2) . . ?
C00E C008 C007 120.08(19) . . ?
C00E C008 H008 118(2) . . ?
H009 C009 C006 120.9(18) . . ?
C00B C009 C006 121.4(2) . . ?
C00B C009 H009 117.5(18) . . ?
C3 C009 C006 121.4(2) . . ?
C3 C009 H009 117.5(18) . . ?
C3 C009 C00B 0.0 . . ?
C007 C00A N003 109.00(15) . . ?
H00s C00A N003 102(2) . . ?
H00s C00A C007 108.7(19) . . ?
C00D C00A N003 108.73(16) . . ?
C00D C00A C007 113.70(16) . . ?
C00D C00A H00s 114(2) . . ?
C00G C00B C009 118.02(19) . . ?
C1 C00B C009 144.5(6) . . ?
C1 C00B C00G 97.5(6) . . ?
H00t C00C C007 120.9(17) . . ?
C00F C00C C007 121.0(2) . . ?
C00F C00C H00t 118.1(17) . . ?
H00u C00D C00A 113(2) . . ?
H00v C00D C00A 112(2) . . ?
H00v C00D H00u 104(3) . . ?
H00w C00D C00A 105.2(19) . . ?
H00w C00D H00u 117(3) . . ?
H00w C00D H00v 105(3) . . ?
H00x C00E C008 122.4(18) . . ?
C00K C00E C008 120.5(2) . . ?
C00K C00E H00x 117.0(18) . . ?
H00y C00F C00C 123(2) . . ?
C00K C00F C00C 119.8(2) . . ?
C00K C00F H00y 117(2) . . ?
H00G C00G C00B 123(2) . . ?
C00I C00G C00B 120.66(19) . . ?
C00I C00G H00G 117(2) . . ?
C3 C00G C00B 0.0 . . ?
C3 C00G H00G 123(2) . . ?
C3 C00G C00I 120.66(19) . . ?
H00a C00H C005 108(2) . . ?
H00b C00H C005 114(3) . . ?
H00b C00H H00a 100(3) . . ?
C00J C00H C005 115.7(2) . . ?
C00J C00H H00a 111(2) . . ?
C00J C00H H00b 107(3) . . ?
C00G C00I C005 121.3(2) . . ?
H00I C00I C005 124(2) . . ?
H00I C00I C00G 115(2) . . ?
H00J C00J C00H 113(2) . . ?
C00M C00J C00H 111.6(2) . . ?
C00M C00J H00J 97(2) . . ?
C00O C00J C00H 110.8(2) . . ?
C00O C00J H00J 113(2) . . ?
C00O C00J C00M 111.1(3) . . ?
C00F C00K C00E 119.6(2) . . ?
H00z C00K C00E 107(2) . . ?
H00z C00K C00F 133(2) . . ?
H00L C00L C004 103.3(19) . . ?
C00N C00L C004 110.0(2) . . ?
C00N C00L H00L 106.1(19) . . ?
C3 C00L C004 105.83(17) . . ?
C3 C00L H00L 117.7(19) . . ?
C3 C00L C00N 113.3(2) . . ?
H00c C00M C00J 115(3) . . ?
H00d C00M C00J 107(3) . . ?
H00d C00M H00c 106(3) . . ?
H00e C00M C00J 116.3(19) . . ?
H00e C00M H00c 103(3) . . ?
H00e C00M H00d 108(3) . . ?
H00f C00N C00L 108.0(19) . . ?
H00h C00N C00L 107(2) . . ?
H00h C00N H00f 113(3) . . ?
H00k C00N C00L 108(2) . . ?
H00k C00N H00f 116(3) . . ?
H00k C00N H00h 105(3) . . ?
H00m C00O C00J 110(2) . . ?
H00n C00O C00J 108(3) . . ?
H00n C00O H00m 105(4) . . ?
H00o C00O C00J 105(3) . . ?
H00o C00O H00m 118(3) . . ?
H00o C00O H00n 110(4) . . ?
H1 C1 C00B 107.1(11) . . ?
C2 C1 C00B 103.5(8) . . ?
C2 C1 H1 130.1(19) . . ?
C0 C1 C00B 105.0(6) . . ?
C0 C1 H1 103.9(11) . . ?
C0 C1 C2 105.0(8) . . ?
H2a C2 C1 111.3(10) . . ?
H2b C2 C1 111.5(10) . . ?
H2b C2 H2a 107.5(10) . . ?
H2c C2 C1 111.4(10) . . ?
H2c C2 H2a 107.5(10) . . ?
H2c C2 H2b 107.6(10) . . ?
O002 C0 O001 123.2(2) . . ?
C1 C0 O001 139.3(5) . . ?
C1 C0 O002 97.0(5) . . ?
C00G C3 C009 118.02(19) . . ?
C00L C3 C009 117.8(2) . . ?
C00L C3 C00G 124.1(2) . . ?

loop_
_geom_bond_atom_site_label_1
_geom_bond_atom_site_label_2
_geom_bond_distance
_geom_bond_site_symmetry_2
_geom_bond_publ_flag
O001 C004 1.287(3) . ?
O001 C0 1.287(3) . ?
O002 C004 1.259(3) . ?
O002 C0 1.259(3) . ?
N003 H00p 1.02(4) . ?
N003 H00q 1.02(5) . ?
N003 H00r 0.95(3) . ?
N003 C00A 1.513(3) . ?
C004 C00L 1.534(3) . ?
C005 C006 1.407(3) . ?
C005 C00H 1.517(3) . ?
C005 C00I 1.414(3) . ?
C006 H006 1.16(4) . ?
C006 C009 1.404(3) . ?
C007 C008 1.411(3) . ?
C007 C00A 1.520(3) . ?
C007 C00C 1.407(3) . ?
C008 H008 1.08(4) . ?
C008 C00E 1.407(3) . ?
C009 H009 1.14(4) . ?
C009 C00B 1.401(3) . ?
C009 C3 1.401(3) . ?
C00A H00s 1.10(4) . ?
C00A C00D 1.538(3) . ?
C00B C00G 1.408(3) . ?
C00B C1 1.448(10) . ?
C00C H00t 1.13(3) . ?
C00C C00F 1.402(3) . ?
C00D H00u 1.06(4) . ?
C00D H00v 1.06(4) . ?
C00D H00w 1.08(3) . ?
C00E H00x 1.05(3) . ?
C00E C00K 1.404(3) . ?
C00F H00y 1.02(4) . ?
C00F C00K 1.406(4) . ?
C00G H00G 1.17(5) . ?
C00G C00I 1.410(3) . ?
C00G C3 1.408(3) . ?
C00H H00a 1.06(4) . ?
C00H H00b 1.00(5) . ?
C00H C00J 1.538(4) . ?
C00I H00I 1.04(5) . ?
C00J H00J 1.08(4) . ?
C00J C00M 1.532(4) . ?
C00J C00O 1.531(4) . ?
C00K H00z 1.08(4) . ?
C00L H00L 1.12(4) . ?
C00L C00N 1.538(3) . ?
C00L C3 1.552(3) . ?
C00M H00c 1.09(5) . ?
C00M H00d 1.08(5) . ?
C00M H00e 1.14(4) . ?
C00N H00f 1.12(4) . ?
C00N H00h 1.08(4) . ?
C00N H00k 1.10(5) . ?
C00O H00m 1.16(5) . ?
C00O H00n 1.12(5) . ?
C00O H00o 1.13(6) . ?
C1 H1 1.12(2) . ?
C1 C2 1.594(16) . ?
C1 C0 1.652(11) . ?
C2 H2a 1.12(2) . ?
C2 H2b 1.12(2) . ?
C2 H2c 1.12(2) . ?

loop_
_geom_torsion_atom_site_label_1
_geom_torsion_atom_site_label_2
_geom_torsion_atom_site_label_3
_geom_torsion_atom_site_label_4
_geom_torsion
_geom_torsion_site_symmetry_1
_geom_torsion_site_symmetry_2
_geom_torsion_site_symmetry_3
_geom_torsion_site_symmetry_4
_geom_torsion_publ_flag
O001 C004 C00L C00N 136.4(2) . . . . ?
O001 C004 C00L C3 -100.94(19) . . . . ?
O001 C0 C1 C00B -60.2(5) . . . . ?
O001 C0 C1 C2 48.6(6) . . . . ?
O002 C004 C00L C00N -45.6(2) . . . . ?
O002 C004 C00L C3 77.1(2) . . . . ?
O002 C0 C1 C00B 111.2(5) . . . . ?
O002 C0 C1 C2 -140.0(5) . . . . ?
N003 C00A C007 C008 -55.95(19) . . . . ?
N003 C00A C007 C00C 123.40(17) . . . . ?
C004 C00L C3 C009 105.3(2) . . . . ?
C004 C00L C3 C00G -70.3(2) . . . . ?
C005 C006 C009 C00B -0.5(2) . . . . ?
C005 C006 C009 C3 -0.5(2) . . . . ?
C005 C00H C00J C00M -61.4(3) . . . . ?
C005 C00H C00J C00O 174.2(3) . . . . ?
C005 C00I C00G C00B -1.1(2) . . . . ?
C005 C00I C00G C3 -1.1(2) . . . . ?
C006 C009 C00B C00G 1.1(2) . . . . ?
C006 C009 C00B C1 -178.8(7) . . . . ?
C006 C009 C3 C00G 1.1(2) . . . . ?
C006 C009 C3 C00L -174.8(2) . . . . ?
C007 C008 C00E C00K 0.9(3) . . . . ?
C007 C00C C00F C00K 0.9(3) . . . . ?
C008 C00E C00K C00F 0.3(3) . . . . ?
C009 C00B C00G C00I -0.4(2) . . . . ?
C009 C00B C1 C2 -36.4(6) . . . . ?
C009 C00B C1 C0 73.5(7) . . . . ?
C009 C3 C00G C00I -0.4(2) . . . . ?
C009 C3 C00L C00N -134.1(2) . . . . ?
C00C C00F C00K C00E -1.2(3) . . . . ?
C00G C3 C00L C00N 50.3(2) . . . . ?

loop_
_restr_angle_atom_site_label_1
_restr_angle_atom_site_label_2
_restr_angle_atom_site_label_3
_restr_angle_site_symmetry_1
_restr_angle_site_symmetry_2
_restr_angle_site_symmetry_3
_restr_angle_target
_restr_angle_target_weight_param
_restr_angle_diff
C0 C1 H1 1 1 1 104.0000 1.1459 0.1341
C3 C1 H1 1 1 1 107.0000 1.1459 -0.0961
C1 C2 H2b 1 1 1 112.0000 1.1459 0.5233
C1 C2 H2c 1 1 1 112.0000 1.1459 0.6460
H2a C2 C1 1 1 1 112.0000 1.1459 0.6999
H2a C2 H2b 1 1 1 108.0000 1.1459 0.5308
H2a C2 H2c 1 1 1 108.0000 1.1459 0.5329
H2b C2 H2c 1 1 1 108.0000 1.1459 0.4363

loop_
_restr_distance_atom_site_label_1
_restr_distance_atom_site_label_2
_restr_distance_site_symmetry_2
_restr_distance_target
_restr_distance_target_weight_param
_restr_distance_diff
H1 C1 1 1.1200 0.0200 -0.0050
C2 H2b 1 1.1200 0.0200 0.0007
C2 H2c 1 1.1200 0.0200 0.0010
H2a C2 1 1.1200 0.0200 0.0023

loop_
_restr_U_iso_atom_site_label
_restr_U_iso_weight_param
C1 0.0050

_cod_database_fobs_code 2108897
